data_2019714
loop_
_publ_author_name
'White, Jonathan Michael'
'Blanc, Paul'

_publ_section_title
;
 The effects of \s~C{---~Se}--\p hyperconjugation in 1-methoxy- and
 1-nitro-4-[(phenylselanyl)methyl]benzene
;
_journal_coeditor_code LG3148
_journal_issue 12
_journal_name_full 'Acta Crystallographica Section C'
_journal_page_first
;
;
_journal_paper_doi 10.1107/S2053229614022724
_journal_volume 70
_journal_year 2014
_chemical_formula_iupac 'C14 H14 O Se'
_chemical_formula_moiety 'C14 H14 O Se'
_chemical_formula_sum 'C14 H14 O Se'
_chemical_formula_weight 277.21
_chemical_name_systematic
;
1-Methoxy-4-[(phenylselanyl)methyl]benzene
;
_space_group_crystal_system monoclinic
_space_group_IT_number 14
_space_group_name_Hall '-P 2ybc'
_space_group_name_H-M_alt 'P 1 21/c 1'
_symmetry_space_group_name_Hall '-P 2ybc'
_symmetry_space_group_name_H-M 'P 1 21/c 1'
_atom_sites_solution_hydrogens geom
_audit_creation_method SHELXL-2014/7
_cell_angle_alpha 90
_cell_angle_beta 95.009(2)
_cell_angle_gamma 90
_cell_formula_units_Z 4
_cell_length_a 27.530(2)
_cell_length_b 5.4713(5)
_cell_length_c 7.9284(7)
_cell_measurement_reflns_used 3086
_cell_measurement_temperature 130.0(2)
_cell_measurement_theta_max 27.48
_cell_measurement_theta_min 2.23
_cell_volume 1189.65(17)
_computing_cell_refinement
;
SMART (Bruker, 2002)
;
_computing_data_collection
;
SMART (Bruker, 2002)
;
_computing_data_reduction
;
SAINT (Bruker, 2003)
;
_computing_molecular_graphics
;
SHELXTL (Sheldrick, 2008)
;
_computing_publication_material
;
SHELXL2014 (Sheldrick, 2008)
;
_computing_structure_refinement
;
SHELXL2014 (Sheldrick, 2008)
;
_computing_structure_solution
;
SHELXS97 (Sheldrick, 2008)
;
_diffrn_ambient_temperature 130.0(2)
_diffrn_measured_fraction_theta_full 0.998
_diffrn_measured_fraction_theta_max 0.983
_diffrn_measurement_device_type 'Bruker SMART CCD area-detector'
_diffrn_measurement_method 'phi and omega scans'
_diffrn_radiation_monochromator graphite
_diffrn_radiation_source 'sealed tube'
_diffrn_radiation_type MoK\a
_diffrn_radiation_wavelength 0.71073
_diffrn_reflns_av_R_equivalents 0.0364
_diffrn_reflns_limit_h_max 35
_diffrn_reflns_limit_h_min -29
_diffrn_reflns_limit_k_max 5
_diffrn_reflns_limit_k_min -7
_diffrn_reflns_limit_l_max 10
_diffrn_reflns_limit_l_min -10
_diffrn_reflns_number 6486
_diffrn_reflns_theta_full 25.242
_diffrn_reflns_theta_max 27.539
_diffrn_reflns_theta_min 1.485
_exptl_absorpt_coefficient_mu 3.131
_exptl_absorpt_correction_T_max 1.00
_exptl_absorpt_correction_T_min 0.705
_exptl_absorpt_correction_type multi-scan
_exptl_absorpt_process_details
;
(SADABS; Sheldrick, 2003)
;
_exptl_crystal_colour colourless
_exptl_crystal_density_diffrn 1.548
_exptl_crystal_description plate
_exptl_crystal_F_000 560
_exptl_crystal_size_max 0.45
_exptl_crystal_size_mid 0.45
_exptl_crystal_size_min 0.03
_refine_diff_density_max 0.608
_refine_diff_density_min -0.574
_refine_ls_extinction_method none
_refine_ls_goodness_of_fit_ref 1.048
_refine_ls_hydrogen_treatment constr
_refine_ls_matrix_type full
_refine_ls_number_parameters 146
_refine_ls_number_reflns 2702
_refine_ls_number_restraints 0
_refine_ls_restrained_S_all 1.048
_refine_ls_R_factor_all 0.0402
_refine_ls_R_factor_gt 0.0350
_refine_ls_shift/su_max 0.000
_refine_ls_shift/su_mean 0.000
_refine_ls_structure_factor_coef Fsqd
_refine_ls_weighting_details 'w=1/[\s^2^(Fo^2^)+(0.0349P)^2^+0.3127P] where P=(Fo^2^+2Fc^2^)/3'
_refine_ls_weighting_scheme calc
_refine_ls_wR_factor_gt 0.0852
_refine_ls_wR_factor_ref 0.0885
_reflns_number_gt 2395
_reflns_number_total 2702
_reflns_threshold_expression I>2\s(I)
_cod_data_source_file lg3148sup1.cif
_cod_data_source_block 1
_cod_original_cell_volume 1189.66(18)
_cod_database_code 2019714
_cod_database_fobs_code 2019714
_shelx_space_group_comment
;
The symmetry employed for this shelxl refinement is uniquely defined
by the following loop, which should always be used as a source of
symmetry information in preference to the above space-group names.
They are only intended as comments.
;

loop_
_space_group_symop_operation_xyz
'x, y, z'
'-x, y+1/2, -z+1/2'
'-x, -y, -z'
'x, -y-1/2, z-1/2'

loop_
_atom_site_type_symbol
_atom_site_label
_atom_site_fract_x
_atom_site_fract_y
_atom_site_fract_z
_atom_site_U_iso_or_equiv
_atom_site_adp_type
_atom_site_calc_flag
_atom_site_occupancy
C C1 0.10178(8) 0.4706(4) 0.3746(3) 0.0209(4) Uani d 1
C C2 0.12506(8) 0.3032(4) 0.2762(3) 0.0222(4) Uani d 1
H H2 0.1080 0.1642 0.2302 0.027 Uiso calc 1
C C3 0.17322(9) 0.3416(4) 0.2462(3) 0.0231(5) Uani d 1
H H3 0.1890 0.2270 0.1794 0.028 Uiso calc 1
C C4 0.19906(8) 0.5436(4) 0.3114(3) 0.0211(4) Uani d 1
C C5 0.17486(8) 0.7093(4) 0.4083(3) 0.0226(5) Uani d 1
H H5 0.1917 0.8501 0.4525 0.027 Uiso calc 1
C C6 0.12705(9) 0.6732(4) 0.4413(3) 0.0232(5) Uani d 1
H H6 0.1114 0.7865 0.5096 0.028 Uiso calc 1
C C7 0.25143(9) 0.5856(4) 0.2812(3) 0.0249(5) Uani d 1
H H7A 0.2596 0.7613 0.2938 0.030 Uiso calc 1
H H7B 0.2575 0.5333 0.1654 0.030 Uiso calc 1
C C8 0.02750(9) 0.2413(4) 0.3509(3) 0.0297(5) Uani d 1
H H8A 0.0259 0.2408 0.2269 0.045 Uiso calc 1
H H8B -0.0056 0.2477 0.3870 0.045 Uiso calc 1
H H8C 0.0438 0.0923 0.3949 0.045 Uiso calc 1
C C9 0.35522(8) 0.4555(4) 0.3860(3) 0.0212(4) Uani d 1
C C10 0.39151(9) 0.2889(4) 0.4414(3) 0.0251(5) Uani d 1
H H10 0.3835 0.1479 0.5032 0.030 Uiso calc 1
C C11 0.43922(9) 0.3293(4) 0.4061(3) 0.0276(5) Uani d 1
H H11 0.4639 0.2169 0.4458 0.033 Uiso calc 1
C C12 0.45130(9) 0.5314(5) 0.3136(3) 0.0270(5) Uani d 1
H H12 0.4841 0.5576 0.2893 0.032 Uiso calc 1
C C13 0.41515(9) 0.6950(4) 0.2567(3) 0.0262(5) Uani d 1
H H13 0.4232 0.8334 0.1924 0.031 Uiso calc 1
C C14 0.36717(9) 0.6587(4) 0.2927(3) 0.0250(5) Uani d 1
H H14 0.3426 0.7724 0.2537 0.030 Uiso calc 1
O O1 0.05426(6) 0.4498(3) 0.4145(2) 0.0257(4) Uani d 1
Se Se1 0.29110(2) 0.39192(4) 0.45020(3) 0.02644(11) Uani d 1

loop_
_atom_site_aniso_label
_atom_site_aniso_U_11
_atom_site_aniso_U_22
_atom_site_aniso_U_33
_atom_site_aniso_U_12
_atom_site_aniso_U_13
_atom_site_aniso_U_23
C1 0.0221(11) 0.0242(11) 0.0164(10) 0.0027(9) 0.0016(8) 0.0034(8)
C2 0.0277(12) 0.0202(10) 0.0188(10) 0.0002(9) 0.0024(9) 0.0001(8)
C3 0.0287(13) 0.0202(10) 0.0209(10) 0.0028(9) 0.0040(9) -0.0004(8)
C4 0.0225(11) 0.0236(11) 0.0174(10) 0.0015(9) 0.0021(8) 0.0044(8)
C5 0.0255(12) 0.0200(11) 0.0218(11) -0.0005(8) -0.0009(9) 0.0001(8)
C6 0.0295(13) 0.0220(10) 0.0181(10) 0.0036(9) 0.0027(9) -0.0023(8)
C7 0.0218(12) 0.0280(12) 0.0251(11) 0.0001(9) 0.0034(9) 0.0054(9)
C8 0.0245(12) 0.0323(13) 0.0323(12) -0.0041(10) 0.0028(10) 0.0008(10)
C9 0.0204(11) 0.0233(10) 0.0201(10) -0.0013(8) 0.0023(8) -0.0028(8)
C10 0.0299(13) 0.0226(11) 0.0225(11) 0.0010(9) 0.0009(9) 0.0016(9)
C11 0.0267(13) 0.0283(12) 0.0275(12) 0.0071(9) 0.0002(10) -0.0023(9)
C12 0.0220(12) 0.0327(12) 0.0264(12) -0.0025(10) 0.0030(9) -0.0054(10)
C13 0.0271(13) 0.0249(11) 0.0267(11) -0.0055(9) 0.0033(9) 0.0019(9)
C14 0.0247(13) 0.0227(11) 0.0272(11) 0.0003(9) 0.0000(9) 0.0022(9)
O1 0.0202(8) 0.0296(8) 0.0277(9) 0.0000(6) 0.0050(7) -0.0028(7)
Se1 0.02224(16) 0.03106(16) 0.02615(15) -0.00092(8) 0.00277(10) 0.00833(9)

loop_
_atom_type_symbol
_atom_type_description
_atom_type_scat_dispersion_real
_atom_type_scat_dispersion_imag
_atom_type_scat_source
C C 0.0033 0.0016 'International Tables Vol C Tables 4.2.6.8 and 6.1.1.4'
H H 0.0000 0.0000 'International Tables Vol C Tables 4.2.6.8 and 6.1.1.4'
O O 0.0106 0.0060 'International Tables Vol C Tables 4.2.6.8 and 6.1.1.4'
Se Se -0.0929 2.2259 'International Tables Vol C Tables 4.2.6.8 and 6.1.1.4'

loop_
_geom_angle_atom_site_label_1
_geom_angle_atom_site_label_2
_geom_angle_atom_site_label_3
_geom_angle
_geom_angle_publ_flag
O1 C1 C6 115.64(19) y
O1 C1 C2 124.5(2) y
C6 C1 C2 119.9(2) y
C3 C2 C1 119.4(2) ?
C3 C2 H2 120.3 ?
C1 C2 H2 120.3 ?
C2 C3 C4 121.6(2) ?
C2 C3 H3 119.2 ?
C4 C3 H3 119.2 ?
C3 C4 C5 117.9(2) ?
C3 C4 C7 122.1(2) ?
C5 C4 C7 120.0(2) ?
C6 C5 C4 121.4(2) ?
C6 C5 H5 119.3 ?
C4 C5 H5 119.3 ?
C5 C6 C1 119.8(2) ?
C5 C6 H6 120.1 ?
C1 C6 H6 120.1 ?
C4 C7 Se1 107.07(14) y
C4 C7 H7A 110.3 ?
Se1 C7 H7A 110.3 ?
C4 C7 H7B 110.3 ?
Se1 C7 H7B 110.3 ?
H7A C7 H7B 108.6 ?
O1 C8 H8A 109.5 ?
O1 C8 H8B 109.5 ?
H8A C8 H8B 109.5 ?
O1 C8 H8C 109.5 ?
H8A C8 H8C 109.5 ?
H8B C8 H8C 109.5 ?
C14 C9 C10 119.6(2) ?
C14 C9 Se1 123.64(17) ?
C10 C9 Se1 116.75(17) ?
C11 C10 C9 119.9(2) ?
C11 C10 H10 120.1 ?
C9 C10 H10 120.1 ?
C12 C11 C10 120.7(2) ?
C12 C11 H11 119.6 ?
C10 C11 H11 119.6 ?
C11 C12 C13 119.4(2) ?
C11 C12 H12 120.3 ?
C13 C12 H12 120.3 ?
C12 C13 C14 120.7(2) ?
C12 C13 H13 119.7 ?
C14 C13 H13 119.7 ?
C13 C14 C9 119.8(2) ?
C13 C14 H14 120.1 ?
C9 C14 H14 120.1 ?
C1 O1 C8 117.17(17) ?
C9 Se1 C7 101.06(10) y

loop_
_geom_bond_atom_site_label_1
_geom_bond_atom_site_label_2
_geom_bond_distance
_geom_bond_publ_flag
C1 O1 1.377(3) y
C1 C6 1.389(3) y
C1 C2 1.394(3) y
C2 C3 1.384(3) y
C2 H2 0.9500 ?
C3 C4 1.389(3) y
C3 H3 0.9500 ?
C4 C5 1.395(3) y
C4 C7 1.500(3) y
C5 C6 1.378(3) y
C5 H5 0.9500 ?
C6 H6 0.9500 ?
C7 Se1 1.964(2) y
C7 H7A 0.9900 ?
C7 H7B 0.9900 ?
C8 O1 1.426(3) y
C8 H8A 0.9800 ?
C8 H8B 0.9800 ?
C8 H8C 0.9800 ?
C9 C14 1.391(3) ?
C9 C10 1.395(3) ?
C9 Se1 1.911(2) y
C10 C11 1.384(3) ?
C10 H10 0.9500 ?
C11 C12 1.383(4) ?
C11 H11 0.9500 ?
C12 C13 1.384(4) ?
C12 H12 0.9500 ?
C13 C14 1.390(3) ?
C13 H13 0.9500 ?
C14 H14 0.9500 ?

loop_
_geom_torsion_atom_site_label_1
_geom_torsion_atom_site_label_2
_geom_torsion_atom_site_label_3
_geom_torsion_atom_site_label_4
_geom_torsion
_geom_torsion_publ_flag
O1 C1 C2 C3 -179.18(19) ?
C6 C1 C2 C3 0.0(3) ?
C1 C2 C3 C4 -0.2(3) ?
C2 C3 C4 C5 -0.3(3) ?
C2 C3 C4 C7 179.3(2) ?
C3 C4 C5 C6 1.0(3) ?
C7 C4 C5 C6 -178.6(2) ?
C4 C5 C6 C1 -1.3(3) ?
O1 C1 C6 C5 179.97(19) ?
C2 C1 C6 C5 0.8(3) ?
C3 C4 C7 Se1 -83.2(2) y
C5 C4 C7 Se1 96.4(2) y
C14 C9 C10 C11 1.3(3) ?
Se1 C9 C10 C11 -177.12(17) ?
C9 C10 C11 C12 -1.2(3) ?
C10 C11 C12 C13 0.3(4) ?
C11 C12 C13 C14 0.5(4) ?
C12 C13 C14 C9 -0.3(4) ?
C10 C9 C14 C13 -0.5(3) ?
Se1 C9 C14 C13 177.75(17) ?
C6 C1 O1 C8 -178.8(2) y
C2 C1 O1 C8 0.4(3) ?
C9 Se1 C7 C4 177.43(17) y
